data_4516968
loop_
_publ_author_name
'Singh, Munendra Pal'
'Baruah, Jubaraj B.'

_publ_section_title
;
 Combinations of Tautomeric Forms and Neutral-Cationic Forms in the
 Cocrystals of Sulfamethazine with Carboxylic Acids.
;
_journal_issue 7
_journal_name_full 'ACS omega'
_journal_page_first 11609
_journal_page_last 11620
_journal_paper_doi 10.1021/acsomega.9b01437
_journal_volume 4
_journal_year 2019
_chemical_formula_sum 'C20 H23 N5 O7 S'
_chemical_formula_weight 477.49
_space_group_crystal_system monoclinic
_space_group_IT_number 14
_space_group_name_Hall '-P 2yn'
_space_group_name_H-M_alt 'P 1 21/n 1'
_atom_sites_solution_hydrogens mixed
_audit_creation_method SHELXL-2014/7
_cell_angle_alpha 90
_cell_angle_beta 106.673(9)
_cell_angle_gamma 90
_cell_formula_units_Z 4
_cell_length_a 8.1221(8)
_cell_length_b 22.8639(13)
_cell_length_c 13.0456(11)
_cell_measurement_reflns_used 2368
_cell_measurement_temperature 296(2)
_cell_measurement_theta_max 26.8280
_cell_measurement_theta_min 2.65
_cell_volume 2320.8(3)
_computing_structure_refinement 'SHELXL-2014/7 (Sheldrick, 2014)'
_diffrn_ambient_temperature 296(2)
_diffrn_measured_fraction_theta_full 1.000
_diffrn_measured_fraction_theta_max 1.000
_diffrn_measurement_device_type 'SuperNova, Single source at offset, Eos'
_diffrn_radiation_type MoK\a
_diffrn_radiation_wavelength 0.71073
_diffrn_reflns_av_R_equivalents 0.0420
_diffrn_reflns_av_unetI/netI 0.0743
_diffrn_reflns_Laue_measured_fraction_full 1.000
_diffrn_reflns_Laue_measured_fraction_max 1.000
_diffrn_reflns_limit_h_max 9
_diffrn_reflns_limit_h_min -9
_diffrn_reflns_limit_k_max 26
_diffrn_reflns_limit_k_min -27
_diffrn_reflns_limit_l_max 15
_diffrn_reflns_limit_l_min -8
_diffrn_reflns_number 7872
_diffrn_reflns_point_group_measured_fraction_full 1.000
_diffrn_reflns_point_group_measured_fraction_max 1.000
_diffrn_reflns_theta_full 25.047
_diffrn_reflns_theta_max 25.047
_diffrn_reflns_theta_min 2.415
_exptl_absorpt_coefficient_mu 0.190
_exptl_absorpt_correction_T_max 1.00000
_exptl_absorpt_correction_T_min 0.90457
_exptl_absorpt_correction_type multi-scan
_exptl_absorpt_process_details multi-scan
_exptl_crystal_colour yellow
_exptl_crystal_density_diffrn 1.367
_exptl_crystal_description block
_exptl_crystal_F_000 1000
_exptl_crystal_size_max 0.32
_exptl_crystal_size_mid 0.25
_exptl_crystal_size_min 0.20
_refine_diff_density_max 0.162
_refine_diff_density_min -0.290
_refine_diff_density_rms 0.041
_refine_ls_extinction_method none
_refine_ls_goodness_of_fit_ref 1.091
_refine_ls_hydrogen_treatment mixed
_refine_ls_matrix_type full
_refine_ls_number_parameters 308
_refine_ls_number_reflns 4119
_refine_ls_number_restraints 0
_refine_ls_restrained_S_all 1.091
_refine_ls_R_factor_all 0.1294
_refine_ls_R_factor_gt 0.0828
_refine_ls_shift/su_max 0.000
_refine_ls_shift/su_mean 0.000
_refine_ls_structure_factor_coef Fsqd
_refine_ls_weighting_details 'w=1/[\s^2^(Fo^2^)+3.5000P] where P=(Fo^2^+2Fc^2^)/3'
_refine_ls_weighting_scheme calc
_refine_ls_wR_factor_gt 0.1258
_refine_ls_wR_factor_ref 0.1410
_reflns_Friedel_coverage 0.000
_reflns_number_gt 2542
_reflns_number_total 4119
_reflns_threshold_expression 'I > 2\s(I)'
_cod_data_source_file ao9b01437_si_002.cif
_cod_data_source_block SM.PDC.MeOH
_cod_original_sg_symbol_H-M 'P 21/n'
_cod_database_code 4516968
_shelx_shelxl_version_number 2014/7
_shelx_space_group_comment
;
The symmetry employed for this shelxl refinement is uniquely defined
by the following loop, which should always be used as a source of
symmetry information in preference to the above space-group names.
They are only intended as comments.
;

loop_
_space_group_symop_operation_xyz
'x, y, z'
'-x+1/2, y+1/2, -z+1/2'
'-x, -y, -z'
'x-1/2, -y-1/2, z-1/2'

loop_
_atom_site_label
_atom_site_type_symbol
_atom_site_fract_x
_atom_site_fract_y
_atom_site_fract_z
_atom_site_U_iso_or_equiv
_atom_site_adp_type
_atom_site_occupancy
_atom_site_site_symmetry_order
_atom_site_calc_flag
_atom_site_refinement_flags_posn
_atom_site_refinement_flags_adp
S1 S 0.9270(2) 0.18967(5) 0.58412(11) 0.0716(4) Uani 1 1 d . .
O2 O 1.0127(5) 0.18592(14) 0.6967(3) 0.0829(11) Uani 1 1 d . .
O1 O 0.7836(5) 0.22846(14) 0.5477(3) 0.0873(12) Uani 1 1 d . .
N3 N 0.7299(5) 0.04466(15) 0.4515(3) 0.0568(10) Uani 1 1 d . .
N4 N 0.7433(5) 0.13828(15) 0.3731(3) 0.0633(11) Uani 1 1 d . .
N1 N 1.4487(6) 0.24236(19) 0.3655(4) 0.0987(17) Uani 1 1 d . .
H1A H 1.4225 0.2623 0.3071 0.118 Uiso 1 1 calc R U
H1B H 1.5517 0.2295 0.3918 0.118 Uiso 1 1 calc R U
N2 N 0.8605(6) 0.12201(17) 0.5547(4) 0.0707(13) Uani 1 1 d . .
C4 C 1.0778(7) 0.20553(18) 0.5176(4) 0.0611(13) Uani 1 1 d . .
C5 C 1.0348(8) 0.23887(19) 0.4245(4) 0.0722(15) Uani 1 1 d . .
H5 H 0.9232 0.2525 0.3958 0.087 Uiso 1 1 calc R U
C7 C 0.7729(6) 0.10146(19) 0.4540(4) 0.0561(12) Uani 1 1 d . .
C10 C 0.6068(6) 0.0589(2) 0.2660(4) 0.0692(14) Uani 1 1 d . .
H10 H 0.5477 0.0440 0.1992 0.083 Uiso 1 1 calc R U
C11 C 0.6594(7) 0.1162(2) 0.2772(4) 0.0640(13) Uani 1 1 d . .
C12 C 0.6298(7) 0.1574(2) 0.1846(4) 0.0873(18) Uani 1 1 d . .
H12A H 0.5253 0.1787 0.1773 0.131 Uiso 1 1 calc R U
H12B H 0.6209 0.1356 0.1204 0.131 Uiso 1 1 calc R U
H12C H 0.7243 0.1843 0.1969 0.131 Uiso 1 1 calc R U
C3 C 1.2449(8) 0.1863(2) 0.5601(4) 0.0742(15) Uani 1 1 d . .
H3 H 1.2744 0.1651 0.6237 0.089 Uiso 1 1 calc R U
C6 C 1.1600(8) 0.2515(2) 0.3751(4) 0.0766(16) Uani 1 1 d . .
H6 H 1.1317 0.2740 0.3132 0.092 Uiso 1 1 calc R U
C8 C 0.5932(8) -0.0396(2) 0.3513(4) 0.0920(19) Uani 1 1 d . .
H8A H 0.6894 -0.0634 0.3487 0.138 Uiso 1 1 calc R U
H8C H 0.4990 -0.0467 0.2886 0.138 Uiso 1 1 calc R U
H8B H 0.5593 -0.0493 0.4139 0.138 Uiso 1 1 calc R U
C2 C 1.3676(8) 0.1981(2) 0.5095(4) 0.0811(17) Uani 1 1 d . .
H2 H 1.4787 0.1839 0.5379 0.097 Uiso 1 1 calc R U
C9 C 0.6432(6) 0.0239(2) 0.3554(4) 0.0636(13) Uani 1 1 d . .
C1 C 1.3273(8) 0.2312(2) 0.4160(4) 0.0691(15) Uani 1 1 d . .
O6 O 0.2040(5) 0.02972(15) 0.3883(3) 0.0889(12) Uani 1 1 d . .
H6A H 0.2153 0.0041 0.4338 0.133 Uiso 1 1 calc R U
O4 O -0.2927(6) 0.0095(2) -0.0608(4) 0.1163(16) Uani 1 1 d . .
H4A H -0.2710 -0.0027 0.0007 0.174 Uiso 1 1 calc R U
O5 O 0.0095(4) -0.03204(14) 0.2932(3) 0.0748(10) Uani 1 1 d . .
O3 O -0.2476(6) 0.0905(2) -0.1407(4) 0.138(2) Uani 1 1 d . .
N5 N -0.0574(5) 0.04178(17) 0.1231(3) 0.0611(10) Uani 1 1 d . .
C13 C -0.2149(9) 0.0604(4) -0.0610(6) 0.099(2) Uani 1 1 d . .
C15 C -0.0051(8) 0.1321(3) 0.0463(5) 0.0841(17) Uani 1 1 d . .
H15 H -0.0290 0.1567 -0.0130 0.101 Uiso 1 1 calc R U
C19 C 0.0871(6) 0.0141(2) 0.3020(4) 0.0601(12) Uani 1 1 d . .
C18 C 0.0580(6) 0.05793(19) 0.2144(4) 0.0568(12) Uani 1 1 d . .
C16 C 0.1106(8) 0.1480(2) 0.1405(5) 0.0878(18) Uani 1 1 d . .
H16 H 0.1674 0.1837 0.1464 0.105 Uiso 1 1 calc R U
C14 C -0.0859(7) 0.0785(3) 0.0411(4) 0.0708(15) Uani 1 1 d . .
C17 C 0.1424(7) 0.1106(2) 0.2267(4) 0.0718(14) Uani 1 1 d . .
H17 H 0.2194 0.1209 0.2919 0.086 Uiso 1 1 calc R U
O7 O 0.2504(8) 0.0627(2) 0.8995(4) 0.144(2) Uani 1 1 d . .
H7A H 0.1805 0.0551 0.8419 0.216 Uiso 1 1 calc R U
C20 C 0.3157(8) 0.1178(3) 0.8955(5) 0.116(2) Uani 1 1 d . .
H20C H 0.3414 0.1355 0.9651 0.174 Uiso 1 1 calc R U
H20A H 0.2324 0.1412 0.8451 0.174 Uiso 1 1 calc R U
H20B H 0.4187 0.1153 0.8737 0.174 Uiso 1 1 calc R U
H2A H 0.888(6) 0.0978(18) 0.604(4) 0.061(15) Uiso 1 1 d . .

loop_
_atom_site_aniso_label
_atom_site_aniso_U_11
_atom_site_aniso_U_22
_atom_site_aniso_U_33
_atom_site_aniso_U_23
_atom_site_aniso_U_13
_atom_site_aniso_U_12
S1 0.1139(12) 0.0500(7) 0.0651(9) -0.0161(6) 0.0483(8) -0.0175(8)
O2 0.130(3) 0.077(2) 0.053(2) -0.0239(18) 0.044(2) -0.035(2)
O1 0.108(3) 0.061(2) 0.111(3) -0.016(2) 0.060(3) 0.000(2)
N3 0.073(3) 0.047(2) 0.049(2) -0.0058(17) 0.016(2) -0.006(2)
N4 0.090(3) 0.050(2) 0.053(3) 0.0014(19) 0.025(2) 0.005(2)
N1 0.130(4) 0.098(3) 0.095(4) 0.025(3) 0.075(3) 0.015(3)
N2 0.115(4) 0.046(2) 0.050(3) -0.001(2) 0.022(3) -0.020(2)
C4 0.097(4) 0.037(2) 0.060(3) -0.005(2) 0.039(3) -0.006(3)
C5 0.108(4) 0.048(3) 0.068(4) 0.003(2) 0.036(3) 0.001(3)
C7 0.071(3) 0.050(3) 0.051(3) -0.005(2) 0.025(3) 0.000(2)
C10 0.077(4) 0.070(3) 0.050(3) -0.009(3) 0.002(3) 0.003(3)
C11 0.073(3) 0.064(3) 0.056(3) 0.003(2) 0.020(3) 0.018(3)
C12 0.113(5) 0.089(4) 0.058(4) 0.014(3) 0.021(3) 0.024(4)
C3 0.116(5) 0.055(3) 0.064(4) 0.010(3) 0.046(3) 0.003(3)
C6 0.120(5) 0.055(3) 0.064(4) 0.013(3) 0.042(4) 0.003(3)
C8 0.118(5) 0.060(3) 0.080(4) -0.015(3) 0.000(4) -0.015(3)
C2 0.117(5) 0.064(3) 0.074(4) 0.017(3) 0.047(4) 0.014(3)
C9 0.064(3) 0.055(3) 0.067(3) -0.009(3) 0.011(3) 0.001(3)
C1 0.108(5) 0.048(3) 0.065(4) -0.001(2) 0.049(3) -0.001(3)
O6 0.122(3) 0.067(2) 0.057(2) 0.0060(18) -0.008(2) -0.035(2)
O4 0.089(3) 0.145(4) 0.089(3) -0.028(3) -0.016(3) 0.007(3)
O5 0.086(3) 0.0574(19) 0.073(2) 0.0005(18) 0.010(2) -0.0245(19)
O3 0.136(4) 0.180(5) 0.072(3) 0.019(3) -0.010(3) 0.039(4)
N5 0.054(2) 0.069(2) 0.055(3) -0.005(2) 0.007(2) 0.004(2)
C13 0.080(5) 0.133(6) 0.072(5) -0.003(5) 0.001(4) 0.034(5)
C15 0.094(5) 0.086(4) 0.074(4) 0.021(3) 0.027(4) 0.024(4)
C19 0.068(3) 0.058(3) 0.051(3) -0.001(2) 0.011(3) -0.008(3)
C18 0.057(3) 0.053(3) 0.056(3) -0.003(2) 0.010(2) -0.003(2)
C16 0.107(5) 0.066(3) 0.089(5) 0.016(3) 0.026(4) -0.010(3)
C14 0.063(3) 0.084(4) 0.061(4) -0.004(3) 0.011(3) 0.020(3)
C17 0.080(4) 0.060(3) 0.070(4) 0.001(3) 0.015(3) -0.013(3)
O7 0.162(5) 0.114(4) 0.115(4) -0.013(3) -0.025(3) -0.063(4)
C20 0.107(5) 0.123(6) 0.105(6) -0.027(4) 0.009(4) -0.028(5)

loop_
_atom_type_symbol
_atom_type_description
_atom_type_scat_dispersion_real
_atom_type_scat_dispersion_imag
_atom_type_scat_source
C C 0.0033 0.0016 'International Tables Vol C Tables 4.2.6.8 and 6.1.1.4'
N N 0.0061 0.0033 'International Tables Vol C Tables 4.2.6.8 and 6.1.1.4'
O O 0.0106 0.0060 'International Tables Vol C Tables 4.2.6.8 and 6.1.1.4'
S S 0.1246 0.1234 'International Tables Vol C Tables 4.2.6.8 and 6.1.1.4'
H H 0.0000 0.0000 'International Tables Vol C Tables 4.2.6.8 and 6.1.1.4'

loop_
_geom_angle_atom_site_label_1
_geom_angle_atom_site_label_2
_geom_angle_atom_site_label_3
_geom_angle
O1 S1 O2 119.1(2)
O1 S1 N2 108.9(2)
O2 S1 N2 102.3(2)
O1 S1 C4 109.2(2)
O2 S1 C4 108.7(2)
N2 S1 C4 108.2(2)
C9 N3 C7 115.5(4)
C7 N4 C11 115.8(4)
C1 N1 H1A 120.0
C1 N1 H1B 120.0
H1A N1 H1B 120.0
C7 N2 S1 125.8(4)
C7 N2 H2A 117(3)
S1 N2 H2A 117(3)
C3 C4 C5 119.7(5)
C3 C4 S1 119.1(4)
C5 C4 S1 121.1(4)
C6 C5 C4 119.2(5)
C6 C5 H5 120.4
C4 C5 H5 120.4
N4 C7 N3 127.7(4)
N4 C7 N2 118.0(4)
N3 C7 N2 114.3(4)
C11 C10 C9 118.7(5)
C11 C10 H10 120.7
C9 C10 H10 120.7
N4 C11 C10 121.2(5)
N4 C11 C12 116.0(5)
C10 C11 C12 122.8(5)
C11 C12 H12A 109.5
C11 C12 H12B 109.5
H12A C12 H12B 109.5
C11 C12 H12C 109.5
H12A C12 H12C 109.5
H12B C12 H12C 109.5
C2 C3 C4 120.6(5)
C2 C3 H3 119.7
C4 C3 H3 119.7
C5 C6 C1 121.4(5)
C5 C6 H6 119.3
C1 C6 H6 119.3
C9 C8 H8A 109.5
C9 C8 H8C 109.5
H8A C8 H8C 109.5
C9 C8 H8B 109.5
H8A C8 H8B 109.5
H8C C8 H8B 109.5
C3 C2 C1 120.6(6)
C3 C2 H2 119.7
C1 C2 H2 119.7
N3 C9 C10 121.2(4)
N3 C9 C8 116.1(5)
C10 C9 C8 122.7(5)
N1 C1 C6 121.2(5)
N1 C1 C2 120.4(6)
C6 C1 C2 118.4(5)
C19 O6 H6A 109.5
C13 O4 H4A 109.5
C14 N5 C18 117.2(4)
O3 C13 O4 121.0(7)
O3 C13 C14 122.1(8)
O4 C13 C14 117.0(6)
C16 C15 C14 118.3(5)
C16 C15 H15 120.9
C14 C15 H15 120.9
O5 C19 O6 123.5(4)
O5 C19 C18 123.2(4)
O6 C19 C18 113.3(4)
N5 C18 C17 123.0(5)
N5 C18 C19 114.4(4)
C17 C18 C19 122.5(4)
C15 C16 C17 119.3(5)
C15 C16 H16 120.3
C17 C16 H16 120.3
N5 C14 C15 123.5(5)
N5 C14 C13 117.2(6)
C15 C14 C13 119.3(6)
C18 C17 C16 118.6(5)
C18 C17 H17 120.7
C16 C17 H17 120.7
C20 O7 H7A 109.5
O7 C20 H20C 109.5
O7 C20 H20A 109.5
H20C C20 H20A 109.5
O7 C20 H20B 109.5
H20C C20 H20B 109.5
H20A C20 H20B 109.5

loop_
_geom_bond_atom_site_label_1
_geom_bond_atom_site_label_2
_geom_bond_distance
S1 O1 1.432(4)
S1 O2 1.436(4)
S1 N2 1.647(4)
S1 C4 1.731(5)
N3 C9 1.336(6)
N3 C7 1.343(5)
N4 C7 1.317(5)
N4 C11 1.340(6)
N1 C1 1.358(6)
N1 H1A 0.8600
N1 H1B 0.8600
N2 C7 1.384(6)
N2 H2A 0.83(4)
C4 C3 1.383(7)
C4 C5 1.391(6)
C5 C6 1.381(7)
C5 H5 0.9300
C10 C11 1.374(6)
C10 C9 1.375(6)
C10 H10 0.9300
C11 C12 1.494(6)
C12 H12A 0.9600
C12 H12B 0.9600
C12 H12C 0.9600
C3 C2 1.371(7)
C3 H3 0.9300
C6 C1 1.389(7)
C6 H6 0.9300
C8 C9 1.506(6)
C8 H8A 0.9600
C8 H8C 0.9600
C8 H8B 0.9600
C2 C1 1.393(6)
C2 H2 0.9300
O6 C19 1.297(5)
O6 H6A 0.8200
O4 C13 1.323(8)
O4 H4A 0.8200
O5 C19 1.217(5)
O3 C13 1.212(7)
N5 C14 1.326(6)
N5 C18 1.339(5)
C13 C14 1.498(8)
C15 C16 1.365(7)
C15 C14 1.383(7)
C15 H15 0.9300
C19 C18 1.488(6)
C18 C17 1.372(6)
C16 C17 1.377(7)
C16 H16 0.9300
C17 H17 0.9300
O7 C20 1.374(6)
O7 H7A 0.8200
C20 H20C 0.9600
C20 H20A 0.9600
C20 H20B 0.9600

loop_
_geom_torsion_atom_site_label_1
_geom_torsion_atom_site_label_2
_geom_torsion_atom_site_label_3
_geom_torsion_atom_site_label_4
_geom_torsion
O1 S1 N2 C7 54.9(5)
O2 S1 N2 C7 -178.2(4)
C4 S1 N2 C7 -63.6(5)
O1 S1 C4 C3 161.3(4)
O2 S1 C4 C3 29.9(4)
N2 S1 C4 C3 -80.4(4)
O1 S1 C4 C5 -16.5(4)
O2 S1 C4 C5 -147.9(4)
N2 S1 C4 C5 101.8(4)
C3 C4 C5 C6 0.9(7)
S1 C4 C5 C6 178.7(4)
C11 N4 C7 N3 0.4(7)
C11 N4 C7 N2 179.5(4)
C9 N3 C7 N4 -1.7(7)
C9 N3 C7 N2 179.2(4)
S1 N2 C7 N4 2.1(7)
S1 N2 C7 N3 -178.7(4)
C7 N4 C11 C10 0.8(7)
C7 N4 C11 C12 -178.3(4)
C9 C10 C11 N4 -0.6(8)
C9 C10 C11 C12 178.5(5)
C5 C4 C3 C2 -2.2(7)
S1 C4 C3 C2 -180.0(4)
C4 C5 C6 C1 0.5(8)
C4 C3 C2 C1 1.9(8)
C7 N3 C9 C10 1.9(7)
C7 N3 C9 C8 -179.7(4)
C11 C10 C9 N3 -0.9(8)
C11 C10 C9 C8 -179.2(5)
C5 C6 C1 N1 178.1(5)
C5 C6 C1 C2 -0.7(8)
C3 C2 C1 N1 -179.3(5)
C3 C2 C1 C6 -0.5(8)
C14 N5 C18 C17 1.9(7)
C14 N5 C18 C19 -178.5(4)
O5 C19 C18 N5 -1.9(7)
O6 C19 C18 N5 177.6(4)
O5 C19 C18 C17 177.7(5)
O6 C19 C18 C17 -2.7(7)
C14 C15 C16 C17 -0.2(9)
C18 N5 C14 C15 -1.0(7)
C18 N5 C14 C13 179.9(4)
C16 C15 C14 N5 0.3(8)
C16 C15 C14 C13 179.3(5)
O3 C13 C14 N5 -178.8(6)
O4 C13 C14 N5 1.3(8)
O3 C13 C14 C15 2.1(9)
O4 C13 C14 C15 -177.9(5)
N5 C18 C17 C16 -1.9(8)
C19 C18 C17 C16 178.5(5)
C15 C16 C17 C18 1.0(9)
